data_1565845
loop_
_publ_author_name
'Jeong, Rokam'
'Eom, Jae-Hoon'
'Gong, Jintaek'
'Kang, Minsang'
'Kim, Jaewook'
'Lee, Hee-Seung'

_publ_section_title
;
 Programmed hierarchical radial association of anisotropic foldamer
 assemblies.
;
_journal_issue 5
_journal_name_full Nanoscale
_journal_page_first 1700
_journal_page_last 1705
_journal_paper_doi 10.1039/d1nr05135k
_journal_volume 14
_journal_year 2022
_chemical_formula_sum 'C45 N7 O10 S'
_chemical_formula_weight 830.59
_space_group_IT_number 145
_space_group_name_Hall 'P 32'
_space_group_name_H-M_alt 'P 32'
_symmetry_cell_setting trigonal
_symmetry_space_group_name_H-M 'P 32'
_audit_creation_date 2018-07-30T07:04
_audit_creation_method 'from EXP file using GSAS2CIF'
_audit_update_record ' 2018-07-30T07:04  Initial CIF as created by GSAS2CIF'
_cell_angle_alpha 90.0
_cell_angle_beta 90.0
_cell_angle_gamma 120.0
_cell_formula_units_Z 3
_cell_length_a 14.33767(6)
_cell_length_b 14.33767
_cell_length_c 21.39635(14)
_cell_volume 3809.14(3)
_computing_structure_refinement GSAS
_diffrn_radiation_polarisn_ratio 0.99
_diffrn_radiation_probe x-ray
_diffrn_radiation_wavelength 1.5173
_exptl_absorpt_correction_T_max 1.00000
_exptl_absorpt_correction_T_min 1.00000
_exptl_absorpt_process_details
;   GSAS Absorption/surface roughness correction: function number 0
 No correction is applied.
;
_pd_block_id 2018-07-30T07:04|(AB)3CYSSH_C03|Jintaek_Gong|9B_HRPD
_pd_calc_method 'Rietveld Refinement'
_pd_instr_location ' ?'
_pd_meas_2theta_range_inc 0.005
_pd_meas_2theta_range_max 74.735
_pd_meas_2theta_range_min 6.0
_pd_meas_number_of_points 13748
_pd_phase_name '(AB)3Cys(SH) Foldecture'
_pd_proc_2theta_range_inc 0.005
_pd_proc_2theta_range_max 74.735
_pd_proc_2theta_range_min 6.0
_pd_proc_info_datetime 2018-07-30T07:04:16
_pd_proc_info_excluded_regions ' ?'
_pd_proc_ls_background_function
;   GSAS Background function number 1 with  6 terms.
 Shifted Chebyshev function of 1st kind
      1:    647.115     2:    1.67829     3:    2.84180     4:   -6.55014    
      5:    2.47887     6:   -4.08743    
;
_pd_proc_ls_peak_cutoff 0.00100
_pd_proc_ls_pref_orient_corr
;   March-Dollase
 AXIS  1 Ratio=   1.03219  h= 0.000  k= 0.000  l= 1.000
 Prefered orientation correction range: Min=   0.90934, Max=   1.04867
;
_pd_proc_ls_profile_function
;
 CW Profile function number 4 with  16 terms
 Pseudovoigt profile coefficients as parameterized in
 P. Thompson, D.E. Cox & J.B. Hastings (1987). J. Appl. Cryst.,20,79-83.
 Asymmetry correction of L.W. Finger, D.E. Cox & A. P. Jephcoat (1994).
 J. Appl. Cryst.,27,892-900.
 Microstrain broadening by P.W. Stephens,  (1999). J. Appl. Cryst.,32,281-289.
 #1(GU)   =    0.000 #2(GV)   =    0.000 #3(GW)   =    0.000
 #4(GP)   =    0.186 #5(LX)   =    1.384 #6(ptec) =     0.00
 #7(trns) =    -1.43 #8(shft) =  -0.3853 #9(sfec) =     0.00
 #10(S/L) =   0.0107 #11(H/L) =   0.0107 #12(eta) =   0.1064
 #13(S400 ) =  2.4E-03 #14(S004 ) =  1.2E-04 #15(S202 ) =  3.4E-04
 #16(S310 ) = -1.6E-05 #17(S211 ) =  0.0E+00
 Peak tails are ignored  where the intensity is below 0.0010 times the peak
   Aniso. broadening axis   0.0   0.0   1.0
;
_pd_proc_ls_prof_R_factor 0.0527
_pd_proc_ls_prof_wR_expected 0.0341
_pd_proc_ls_prof_wR_factor 0.0720
_pd_proc_number_of_points 13748
_pd_spec_mounting ' ?'
_refine_ls_goodness_of_fit_all 2.31
_refine_ls_matrix_type full
_refine_ls_number_parameters 212
_refine_ls_number_restraints 193
_refine_ls_R_Fsqd_factor 0.16238
_refine_ls_shift/su_max 0.04
_refine_ls_shift/su_mean 0.00
_reflns_d_resolution_high 1.252
_reflns_d_resolution_low 12.417
_reflns_limit_h_max 11
_reflns_limit_h_min 0
_reflns_limit_k_max 5
_reflns_limit_k_min -5
_reflns_limit_l_max 17
_reflns_limit_l_min -17
_reflns_number_total 1369
_cod_data_source_file d1nr05135k2.cif
_cod_data_source_block (AB)3CYSSH_C03_publ
_cod_depositor_comments
;
The following automatic conversions were performed:

data item '_geom_angle_publ_flag' value 'N' was changed to 'n' in
accordance with the
/home/data/users/saulius/crontab/automatic-downloads/rss-feeds/RSC/lib/dictionaries/cif_core.dic
dictionary named 'cif_core.dic' version 2.4.2 last updated on
2011-04-26 (97 times).

data item '_geom_bond_publ_flag' value 'N' was changed to 'n' in
accordance with the
/home/data/users/saulius/crontab/automatic-downloads/rss-feeds/RSC/lib/dictionaries/cif_core.dic
dictionary named 'cif_core.dic' version 2.4.2 last updated on
2011-04-26 (132 times).

Automatic conversion script
Id: cif_fix_values 7556 2019-12-06 15:28:31Z antanas 

 Adding full bibliography for 1565845.cif.
;
_cod_original_cell_volume 3809.15(4)
_cod_database_code 1565845
_gsas_exptl_extinct_corr_t_min 1.00000
_gsas_exptl_extinct_corr_t_max 1.00000

loop_
_symmetry_equiv_pos_site_id
_symmetry_equiv_pos_as_xyz
1 +x,+y,+z
2 -y,x-y,+z+2/3
3 y-x,-x,+z+1/3

loop_
_atom_site_type_symbol
_atom_site_label
_atom_site_fract_x
_atom_site_fract_y
_atom_site_fract_z
_atom_site_occupancy
_atom_site_thermal_displace_type
_atom_site_U_iso_or_equiv
_atom_site_symmetry_multiplicity
C C1 -0.30660(18) 1.07399(24) 0.4886(7) 1.0 Uiso 0.458(8) 3
C C2 -0.41140(15) 1.05409(33) 0.48438(8) 1.0 Uiso 0.458(8) 3
C C3 -0.47637(17) 0.99385(30) 0.43563(11) 1.0 Uiso 0.458(8) 3
C C4 -0.43715(19) 0.95263(24) 0.39153(9) 1.0 Uiso 0.458(8) 3
C C5 -0.33266(15) 0.97210(31) 0.39588(9) 1.0 Uiso 0.458(8) 3
C C6 -0.26581(13) 1.03403(21) 0.44410(8) 1.0 Uiso 0.458(8) 3
C C7 -0.15371(22) 1.05272(18) 0.44884(12) 1.0 Uiso 0.259(8) 3
C C8 -0.05462(14) 0.97653(18) 0.40736(11) 1.0 Uiso 0.259(8) 3
C C9 -0.06443(13) 0.87942(15) 0.37276(8) 1.0 Uiso 0.0777(9) 3
C C10 -0.14367(18) 0.84979(19) 0.31864(8) 1.0 Uiso 0.0777(9) 3
C C11 -0.07357(24) 0.79181(13) 0.47531(7) 1.0 Uiso 0.0777(9) 3
C C12 -0.10729(19) 0.68510(16) 0.50733(7) 1.0 Uiso 0.0777(9) 3
C C13 -0.1029(4) 0.6923(4) 0.57952(10) 1.0 Uiso 0.0777(9) 3
C C14 -0.2185(4) 0.6409(6) 0.59993(12) 1.0 Uiso 0.0777(9) 3
C C15 -0.2797(4) 0.55137(30) 0.55362(9) 1.0 Uiso 0.0777(9) 3
C C16 -0.22490(17) 0.59838(17) 0.49065(7) 1.0 Uiso 0.0777(9) 3
C C17 -0.27776(14) 0.49589(20) 0.39238(8) 1.0 Uiso 0.0777(9) 3
C C18 -0.24967(15) 0.43035(17) 0.34781(8) 1.0 Uiso 0.0777(9) 3
C C19 -0.2914(4) 0.4324(4) 0.28200(11) 1.0 Uiso 0.0777(9) 3
C C20 -0.3007(5) 0.31487(30) 0.37261(12) 1.0 Uiso 0.0777(9) 3
C C21 -0.06578(12) 0.58040(13) 0.33100(11) 1.0 Uiso 0.0777(9) 3
C C22 0.05177(14) 0.62097(18) 0.34366(8) 1.0 Uiso 0.0777(9) 3
C C23 0.12736(33) 0.72636(32) 0.30893(11) 1.0 Uiso 0.0777(9) 3
C C24 0.2223(5) 0.7793(5) 0.35017(12) 1.0 Uiso 0.0777(9) 3
C C25 0.17541(32) 0.76384(26) 0.41447(11) 1.0 Uiso 0.0777(9) 3
C C26 0.07813(17) 0.64880(15) 0.41393(8) 1.0 Uiso 0.0777(9) 3
C C27 0.03041(14) 0.50170(18) 0.48884(10) 1.0 Uiso 0.0777(9) 3
C C28 0.05613(16) 0.41476(17) 0.51044(8) 1.0 Uiso 0.0777(9) 3
C C29 0.12922(35) 0.4556(5) 0.56775(11) 1.0 Uiso 0.0777(9) 3
C C30 -0.04870(33) 0.3122(5) 0.52642(12) 1.0 Uiso 0.0777(9) 3
C C31 0.07523(12) 0.37338(23) 0.40098(7) 1.0 Uiso 0.0777(9) 3
C C32 0.14304(15) 0.35455(20) 0.35337(8) 1.0 Uiso 0.0777(9) 3
C C33 0.0773(4) 0.28630(33) 0.29658(10) 1.0 Uiso 0.0777(9) 3
C C34 0.1268(5) 0.3584(7) 0.23958(12) 1.0 Uiso 0.0777(9) 3
C C35 0.24164(32) 0.4304(4) 0.25687(9) 1.0 Uiso 0.0777(9) 3
C C36 0.23460(15) 0.46042(21) 0.32469(8) 1.0 Uiso 0.0777(9) 3
C C37 0.37185(14) 0.57747(18) 0.40071(9) 1.0 Uiso 0.0777(9) 3
C C38 0.47561(15) 0.60075(15) 0.43497(8) 1.0 Uiso 0.0777(9) 3
C C39 0.57331(32) 0.6805(5) 0.39649(12) 1.0 Uiso 0.0777(9) 3
C C40 0.4767(4) 0.6474(4) 0.49948(11) 1.0 Uiso 0.0777(9) 3
C C41 0.39721(12) 0.41322(14) 0.46878(11) 1.0 Uiso 0.107(4) 3
C C42 0.34458(19) 0.22646(21) 0.49562(10) 1.0 Uiso 0.107(4) 3
C C43 0.3521(5) 0.2440(8) 0.56542(12) 1.0 Uiso 0.107(4) 3
C C44 0.3870(4) 0.15225(33) 0.47779(13) 1.0 Uiso 0.107(4) 3
C C45 0.23116(32) 0.1875(7) 0.47245(13) 1.0 Uiso 0.107(4) 3
N N46 -0.09274(31) 0.78640(18) 0.41317(9) 1.0 Uiso 0.0777(9) 3
N N47 -0.22941(16) 0.51710(19) 0.44795(9) 1.0 Uiso 0.0777(9) 3
N N48 -0.13257(14) 0.47715(23) 0.34572(12) 1.0 Uiso 0.0777(9) 3
N N49 0.09806(16) 0.57138(18) 0.44684(10) 1.0 Uiso 0.0777(9) 3
N N50 0.11197(16) 0.39237(31) 0.46002(9) 1.0 Uiso 0.0777(9) 3
N N51 0.33614(14) 0.49948(27) 0.35765(10) 1.0 Uiso 0.0777(9) 3
N N52 0.47865(14) 0.50086(18) 0.44229(11) 1.0 Uiso 0.0777(9) 3
O O53 -0.15088(18) 0.96206(18) 0.42110(12) 1.0 Uiso 0.259(8) 3
O O54 0.02773(30) 1.0630(4) 0.41114(13) 1.0 Uiso 0.259(8) 3
O O55 -0.0260(5) 0.87728(26) 0.50405(11) 1.0 Uiso 0.0777(9) 3
O O56 -0.34196(24) 0.52445(30) 0.37709(12) 1.0 Uiso 0.0777(9) 3
O O57 -0.09808(28) 0.64180(21) 0.31446(13) 1.0 Uiso 0.0777(9) 3
O O58 -0.05172(22) 0.50056(33) 0.50578(12) 1.0 Uiso 0.0777(9) 3
O O59 -0.00543(22) 0.3771(4) 0.38539(11) 1.0 Uiso 0.0777(9) 3
O O60 0.31928(25) 0.61887(26) 0.41800(12) 1.0 Uiso 0.0777(9) 3
O O61 0.31435(21) 0.40696(29) 0.48768(13) 1.0 Uiso 0.107(4) 3
O O62 0.41752(21) 0.33145(17) 0.46613(11) 1.0 Uiso 0.107(4) 3
S S63 -0.0987(7) 0.95015(30) 0.25691(11) 1.0 Uiso 0.247(7) 3

loop_
_atom_type_symbol
_atom_type_number_in_cell
_atom_type_scat_dispersion_real
_atom_type_scat_dispersion_imag
_atom_type_scat_Cromer_Mann_a1
_atom_type_scat_Cromer_Mann_a2
_atom_type_scat_Cromer_Mann_a3
_atom_type_scat_Cromer_Mann_a4
_atom_type_scat_Cromer_Mann_b1
_atom_type_scat_Cromer_Mann_b2
_atom_type_scat_Cromer_Mann_b3
_atom_type_scat_Cromer_Mann_b4
_atom_type_scat_Cromer_Mann_c
_atom_type_scat_source
C 135.0 0.000 0.000 2.31000 20.8439 1.02000 10.2075 1.58860 0.56870 0.86500 51.6512 0.21560 International_Tables_Vol_C
N 21.0 0.000 0.000 12.2126 0.00570 3.13220 9.89330 2.01250 28.9975 1.16630 0.58260 -11.529 International_Tables_Vol_C
O 30.0 0.000 0.000 3.04850 13.2771 2.28680 5.70110 1.54630 0.32390 0.86700 32.9089 0.25080 International_Tables_Vol_C
S 3.0 0.000 0.000 6.90530 1.46790 5.20340 22.2151 1.43790 0.25360 1.58630 56.1720 0.86690 International_Tables_Vol_C

loop_
_geom_angle_atom_site_label_1
_geom_angle_atom_site_label_2
_geom_angle_atom_site_label_3
_geom_angle
_geom_angle_site_symmetry_1
_geom_angle_site_symmetry_2
_geom_angle_site_symmetry_3
_geom_angle_publ_flag
C2 C1 C6 120.6(8) 1_555 . 1_555 n
C1 C2 C3 120.2(6) 1_555 . 1_555 n
C2 C3 C4 119.73(26) 1_555 . 1_555 n
C3 C4 C5 120.13(20) 1_555 . 1_555 n
C4 C5 C6 120.78(27) 1_555 . 1_555 n
C1 C6 C5 118.6(4) 1_555 . 1_555 n
C1 C6 C7 121.23(34) 1_555 . 1_555 n
C5 C6 C7 120.17(23) 1_555 . 1_555 n
C6 C7 O53 108.76(19) 1_555 . 1_555 n
C9 C8 O53 110.70(16) 1_555 . 1_555 n
C9 C8 O54 124.43(32) 1_555 . 1_555 n
O53 C8 O54 123.4(4) 1_555 . 1_555 n
C8 C9 C10 109.85(20) 1_555 . 1_555 n
C8 C9 N46 113.75(17) 1_555 . 1_555 n
C10 C9 N46 111.42(17) 1_555 . 1_555 n
C9 C10 S63 114.26(23) 1_555 . 1_555 n
C12 C11 N46 115.65(16) 1_555 . 1_555 n
C12 C11 O55 121.18(20) 1_555 . 1_555 n
N46 C11 O55 123.02(21) 1_555 . 1_555 n
C11 C12 C13 113.69(24) 1_555 . 1_555 n
C11 C12 C16 111.95(21) 1_555 . 1_555 n
C13 C12 C16 105.89(19) 1_555 . 1_555 n
C12 C13 C14 105.04(26) 1_555 . 1_555 n
C13 C14 C15 104.8(4) 1_555 . 1_555 n
C14 C15 C16 104.50(25) 1_555 . 1_555 n
C12 C16 C15 105.18(18) 1_555 . 1_555 n
C12 C16 N47 112.34(20) 1_555 . 1_555 n
C15 C16 N47 113.02(22) 1_555 . 1_555 n
C18 C17 N47 115.49(24) 1_555 . 1_555 n
C18 C17 O56 120.83(20) 1_555 . 1_555 n
N47 C17 O56 123.67(26) 1_555 . 1_555 n
C17 C18 C19 109.60(30) 1_555 . 1_555 n
C17 C18 C20 108.57(23) 1_555 . 1_555 n
C17 C18 N48 109.37(17) 1_555 . 1_555 n
C19 C18 C20 111.00(25) 1_555 . 1_555 n
C19 C18 N48 109.36(23) 1_555 . 1_555 n
C20 C18 N48 108.92(33) 1_555 . 1_555 n
C22 C21 N48 115.35(20) 1_555 . 1_555 n
C22 C21 O57 121.49(19) 1_555 . 1_555 n
N48 C21 O57 122.73(21) 1_555 . 1_555 n
C21 C22 C23 113.23(25) 1_555 . 1_555 n
C21 C22 C26 110.77(17) 1_555 . 1_555 n
C23 C22 C26 104.69(16) 1_555 . 1_555 n
C22 C23 C24 103.43(28) 1_555 . 1_555 n
C23 C24 C25 104.1(4) 1_555 . 1_555 n
C24 C25 C26 104.56(26) 1_555 . 1_555 n
C22 C26 C25 104.86(15) 1_555 . 1_555 n
C22 C26 N49 112.77(19) 1_555 . 1_555 n
C25 C26 N49 113.26(23) 1_555 . 1_555 n
C28 C27 N49 115.51(21) 1_555 . 1_555 n
C28 C27 O58 121.28(24) 1_555 . 1_555 n
N49 C27 O58 122.96(30) 1_555 . 1_555 n
C27 C28 C29 109.10(31) 1_555 . 1_555 n
C27 C28 C30 109.21(30) 1_555 . 1_555 n
C27 C28 N50 109.49(20) 1_555 . 1_555 n
C29 C28 C30 110.26(22) 1_555 . 1_555 n
C29 C28 N50 109.19(26) 1_555 . 1_555 n
C30 C28 N50 109.57(27) 1_555 . 1_555 n
C32 C31 N50 116.41(22) 1_555 . 1_555 n
C32 C31 O59 121.58(18) 1_555 . 1_555 n
N50 C31 O59 121.88(26) 1_555 . 1_555 n
C31 C32 C33 113.31(25) 1_555 . 1_555 n
C31 C32 C36 113.19(22) 1_555 . 1_555 n
C33 C32 C36 104.93(16) 1_555 . 1_555 n
C32 C33 C34 105.59(28) 1_555 . 1_555 n
C33 C34 C35 104.49(34) 1_555 . 1_555 n
C34 C35 C36 103.01(28) 1_555 . 1_555 n
C32 C36 C35 104.00(20) 1_555 . 1_555 n
C32 C36 N51 112.28(20) 1_555 . 1_555 n
C35 C36 N51 111.95(24) 1_555 . 1_555 n
C38 C37 N51 115.73(24) 1_555 . 1_555 n
C38 C37 O60 120.86(21) 1_555 . 1_555 n
N51 C37 O60 122.78(23) 1_555 . 1_555 n
C37 C38 C39 109.28(22) 1_555 . 1_555 n
C37 C38 C40 108.79(29) 1_555 . 1_555 n
C37 C38 N52 109.74(16) 1_555 . 1_555 n
C39 C38 C40 110.67(24) 1_555 . 1_555 n
C39 C38 N52 108.95(32) 1_555 . 1_555 n
C40 C38 N52 109.41(27) 1_555 . 1_555 n
N52 C41 O61 124.85(27) 1_555 . 1_555 n
N52 C41 O62 109.45(20) 1_555 . 1_555 n
O61 C41 O62 125.47(23) 1_555 . 1_555 n
C43 C42 C44 110.2(5) 1_555 . 1_555 n
C43 C42 C45 111.1(4) 1_555 . 1_555 n
C43 C42 O62 107.3(4) 1_555 . 1_555 n
C44 C42 C45 113.1(4) 1_555 . 1_555 n
C44 C42 O62 106.25(24) 1_555 . 1_555 n
C45 C42 O62 108.6(4) 1_555 . 1_555 n
C9 N46 C11 124.88(19) 1_555 . 1_555 n
C16 N47 C17 123.52(26) 1_555 . 1_555 n
C18 N48 C21 122.44(27) 1_555 . 1_555 n
C26 N49 C27 123.36(23) 1_555 . 1_555 n
C28 N50 C31 122.20(26) 1_555 . 1_555 n
C36 N51 C37 123.16(29) 1_555 . 1_555 n
C38 N52 C41 121.64(21) 1_555 . 1_555 n
C7 O53 C8 116.49(20) 1_555 . 1_555 n
C41 O62 C42 121.28(25) 1_555 . 1_555 n

loop_
_geom_bond_atom_site_label_1
_geom_bond_atom_site_label_2
_geom_bond_distance
_geom_bond_site_symmetry_1
_geom_bond_site_symmetry_2
_geom_bond_publ_flag
C1 C2 1.385(4) . 1_555 n
C1 C6 1.383(11) . 1_555 n
C2 C1 1.385(4) . 1_555 n
C2 C3 1.3774(30) . 1_555 n
C3 C2 1.3774(30) . 1_555 n
C3 C4 1.374(4) . 1_555 n
C4 C3 1.374(4) . 1_555 n
C4 C5 1.383(4) . 1_555 n
C5 C4 1.383(4) . 1_555 n
C5 C6 1.3859(26) . 1_555 n
C6 C1 1.383(11) . 1_555 n
C6 C5 1.3859(26) . 1_555 n
C6 C7 1.495(4) . 1_555 n
C7 C6 1.495(4) . 1_555 n
C7 O53 1.448(4) . 1_555 n
C8 C9 1.5201(33) . 1_555 n
C8 O53 1.3222(34) . 1_555 n
C8 O54 1.214(4) . 1_555 n
C9 C8 1.5201(33) . 1_555 n
C9 C10 1.5263(25) . 1_555 n
C9 N46 1.4662(30) . 1_555 n
C10 C9 1.5263(25) . 1_555 n
C10 S63 1.817(4) . 1_555 n
C11 C12 1.5179(28) . 1_555 n
C11 N46 1.3520(26) . 1_555 n
C11 O55 1.2284(33) . 1_555 n
C12 C11 1.5179(28) . 1_555 n
C12 C13 1.5473(26) . 1_555 n
C12 C16 1.5557(26) . 1_555 n
C13 C12 1.5473(26) . 1_555 n
C13 C14 1.503(7) . 1_555 n
C14 C13 1.503(7) . 1_555 n
C14 C15 1.508(6) . 1_555 n
C15 C14 1.508(6) . 1_555 n
C15 C16 1.5354(29) . 1_555 n
C16 C12 1.5557(26) . 1_555 n
C16 C15 1.5354(29) . 1_555 n
C16 N47 1.4566(33) . 1_555 n
C17 C18 1.5275(34) . 1_555 n
C17 N47 1.3326(26) . 1_555 n
C17 O56 1.224(5) . 1_555 n
C18 C17 1.5275(34) . 1_555 n
C18 C19 1.536(4) . 1_555 n
C18 C20 1.532(4) . 1_555 n
C18 N48 1.4644(27) . 1_555 n
C19 C18 1.536(4) . 1_555 n
C20 C18 1.532(4) . 1_555 n
C21 C22 1.5073(24) . 1_555 n
C21 N48 1.3380(30) . 1_555 n
C21 O57 1.234(4) . 1_555 n
C22 C21 1.5073(24) . 1_555 n
C22 C23 1.540(4) . 1_555 n
C22 C26 1.5531(25) . 1_555 n
C23 C22 1.540(4) . 1_555 n
C23 C24 1.475(6) . 1_555 n
C24 C23 1.475(6) . 1_555 n
C24 C25 1.498(4) . 1_555 n
C25 C24 1.498(4) . 1_555 n
C25 C26 1.5380(31) . 1_555 n
C26 C22 1.5531(25) . 1_555 n
C26 C25 1.5380(31) . 1_555 n
C26 N49 1.4582(35) . 1_555 n
C27 C28 1.537(4) . 1_555 n
C27 N49 1.3333(26) . 1_555 n
C27 O58 1.224(4) . 1_555 n
C28 C27 1.537(4) . 1_555 n
C28 C29 1.527(4) . 1_555 n
C28 C30 1.526(4) . 1_555 n
C28 N50 1.471(4) . 1_555 n
C29 C28 1.527(4) . 1_555 n
C30 C28 1.526(4) . 1_555 n
C31 C32 1.5226(31) . 1_555 n
C31 N50 1.3431(24) . 1_555 n
C31 O59 1.230(5) . 1_555 n
C32 C31 1.5226(31) . 1_555 n
C32 C33 1.5492(32) . 1_555 n
C32 C36 1.5527(27) . 1_555 n
C33 C32 1.5492(32) . 1_555 n
C33 C34 1.525(5) . 1_555 n
C34 C33 1.525(5) . 1_555 n
C34 C35 1.488(6) . 1_555 n
C35 C34 1.488(6) . 1_555 n
C35 C36 1.5313(30) . 1_555 n
C36 C32 1.5527(27) . 1_555 n
C36 C35 1.5313(30) . 1_555 n
C36 N51 1.4544(26) . 1_555 n
C37 C38 1.5381(29) . 1_555 n
C37 N51 1.3374(35) . 1_555 n
C37 O60 1.227(5) . 1_555 n
C38 C37 1.5381(29) . 1_555 n
C38 C39 1.532(4) . 1_555 n
C38 C40 1.530(4) . 1_555 n
C38 N52 1.463(4) . 1_555 n
C39 C38 1.532(4) . 1_555 n
C40 C38 1.530(4) . 1_555 n
C41 N52 1.3403(24) . 1_555 n
C41 O61 1.215(4) . 1_555 n
C41 O62 1.343(4) . 1_555 n
C42 C43 1.5092(35) . 1_555 n
C42 C44 1.515(7) . 1_555 n
C42 C45 1.514(5) . 1_555 n
C42 O62 1.4777(30) . 1_555 n
C43 C42 1.5092(35) . 1_555 n
C44 C42 1.515(7) . 1_555 n
C45 C42 1.514(5) . 1_555 n
N46 C9 1.4662(30) . 1_555 n
N46 C11 1.3520(26) . 1_555 n
N47 C16 1.4566(33) . 1_555 n
N47 C17 1.3326(26) . 1_555 n
N48 C18 1.4644(27) . 1_555 n
N48 C21 1.3380(30) . 1_555 n
N49 C26 1.4582(35) . 1_555 n
N49 C27 1.3333(26) . 1_555 n
N50 C28 1.471(4) . 1_555 n
N50 C31 1.3431(24) . 1_555 n
N51 C36 1.4544(26) . 1_555 n
N51 C37 1.3374(35) . 1_555 n
N52 C38 1.463(4) . 1_555 n
N52 C41 1.3403(24) . 1_555 n
O53 C7 1.448(4) . 1_555 n
O53 C8 1.3222(34) . 1_555 n
O54 C8 1.214(4) . 1_555 n
O55 C11 1.2284(33) . 1_555 n
O56 C17 1.224(5) . 1_555 n
O57 C21 1.234(4) . 1_555 n
O58 C27 1.224(4) . 1_555 n
O59 C31 1.230(5) . 1_555 n
O60 C37 1.227(5) . 1_555 n
O61 C41 1.215(4) . 1_555 n
O62 C41 1.343(4) . 1_555 n
O62 C42 1.4777(30) . 1_555 n
S63 C10 1.817(4) . 1_555 n
